data_9017465
loop_
_publ_author_name
'Chen, Y.'
'Zhang, Y.'
'Feng, S.'

_publ_section_title
;
 Hydrothermal synthesis and properties of pigments
 Chinese purple BaCuSi2O6 and dark blue BaCu2Si2O7
;
_journal_name_full 'Dyes and Pigments'
_journal_page_first 167
_journal_page_last 173
_journal_volume 105
_journal_year 2014
_chemical_compound_source Synthetic
_chemical_formula_sum 'Ba Cu2 O7 Si2'
_chemical_name_mineral Scottyite
_space_group_IT_number 62
_space_group_name_Hall '-P 2ac 2n'
_space_group_name_H-M_alt 'P n m a'
_symmetry_space_group_name_H-M 'P n m a'
_cell_angle_alpha 90
_cell_angle_beta 90
_cell_angle_gamma 90
_cell_length_a 6.86317
_cell_length_b 13.1773
_cell_length_c 6.86317
_cell_formula_units_Z 4
_cell_volume 620.692
_database_code_amcsd 0020060
_exptl_crystal_density_diffrn 4.629
_cod_data_source_file inputs/fixed/downloads/15/15052.cif
_cod_data_source_block 15052
_cod_original_formula_sum 'Ba Cu2 Si2 O7'
_cod_database_code 9017465

loop_
_space_group_symop_operation_xyz
x,y,z
x,1/2-y,z
-x,1/2+y,-z
1/2-x,1/2+y,1/2+z
1/2+x,1/2-y,1/2-z
1/2+x,y,1/2-z
1/2-x,-y,1/2+z
-x,-y,-z

loop_
_atom_site_label
_atom_site_fract_x
_atom_site_fract_y
_atom_site_fract_z
_atom_site_U_iso_or_equiv
Ba -0.01330 0.25000 0.95650 0.00025
Cu 0.22080 0.00340 0.79190 0.00025
Si -0.00270 0.13570 0.47270 0.00038
O1 0.09700 0.25000 0.48500 0.00013
O2 -0.18300 0.13440 0.62830 0.00025
O3 -0.07000 0.10920 0.23630 0.00025
O4 0.16500 0.06320 0.53100 0.00051

loop_
_cod_related_entry_id
_cod_related_entry_database
_cod_related_entry_code
1 AMCSD 0020060
